data_4111036
loop_
_publ_author_name
'William J. Evans'
'David S. Lee'
'Joseph W. Ziller'
'Nikolas Kaltsoyannis'

_publ_section_title
;
 Trivalent [(C5Me5)2(THF)Ln]2(\m-\h2:\h2-N2) Complexes as Reducing Agents
 Including the Reductive Homologation of CO to a Ketene Carboxylate,
 (\m-\h4-O2CCCO)2-
;
_journal_name_full 'Journal of the American Chemical Society'
_journal_page_first 14176
_journal_page_last 14184
_journal_paper_doi 10.1021/ja0640851
_journal_volume 128
_journal_year 2006
_chemical_formula_sum 'C118 H160 La4 O8'
_chemical_formula_weight 2262.10
_chemical_name_systematic
; 
 ? 
;
_space_group_IT_number 2
_symmetry_cell_setting triclinic
_symmetry_space_group_name_Hall '-P 1'
_symmetry_space_group_name_H-M 'P -1'
_atom_sites_solution_hydrogens geom
_atom_sites_solution_primary direct
_atom_sites_solution_secondary difmap
_audit_creation_method SHELXTL
_cell_angle_alpha 91.539(7)
_cell_angle_beta 114.067(7)
_cell_angle_gamma 109.738(7)
_cell_formula_units_Z 1
_cell_length_a 14.234(6)
_cell_length_b 14.365(6)
_cell_length_c 15.917(7)
_cell_measurement_temperature 163(2)
_cell_volume 2745(2)
_computing_cell_refinement 'Bruker SMART/SAINT'
_computing_data_collection 'Bruker SMART'
_computing_data_reduction 'Bruker SAINT'
_computing_molecular_graphics 'Bruker SHELXTL'
_computing_publication_material 'Bruker SHELXTL'
_computing_structure_refinement 'Bruker SHELXTL'
_computing_structure_solution 'Bruker SHELXTL'
_diffrn_ambient_temperature 163(2)
_diffrn_measured_fraction_theta_full 0.999
_diffrn_measured_fraction_theta_max 0.999
_diffrn_measurement_device_type 'CCD area detector'
_diffrn_measurement_method 'phi and omega scans'
_diffrn_radiation_monochromator graphite
_diffrn_radiation_source 'normal-focus sealed tube'
_diffrn_radiation_type MoK\a
_diffrn_radiation_wavelength 0.71073
_diffrn_reflns_av_R_equivalents 0.0514
_diffrn_reflns_av_sigmaI/netI 0.0620
_diffrn_reflns_limit_h_max 16
_diffrn_reflns_limit_h_min -16
_diffrn_reflns_limit_k_max 16
_diffrn_reflns_limit_k_min -16
_diffrn_reflns_limit_l_max 18
_diffrn_reflns_limit_l_min -18
_diffrn_reflns_number 26378
_diffrn_reflns_theta_full 24.71
_diffrn_reflns_theta_max 24.71
_diffrn_reflns_theta_min 1.43
_diffrn_standards_decay_% '< 1.0'
_diffrn_standards_interval_count 'initial 50 frames recollected'
_diffrn_standards_number '50 frames'
_exptl_absorpt_coefficient_mu 1.578
_exptl_absorpt_correction_T_max 0.8093
_exptl_absorpt_correction_T_min 0.6322
_exptl_absorpt_correction_type multi-scan
_exptl_absorpt_process_details 'Bruker SADABS'
_exptl_crystal_colour orange
_exptl_crystal_density_diffrn 1.368
_exptl_crystal_density_meas ?
_exptl_crystal_description parallelepiped
_exptl_crystal_F_000 1160
_exptl_crystal_size_max 0.32
_exptl_crystal_size_mid 0.22
_exptl_crystal_size_min 0.14
_refine_diff_density_max 4.217
_refine_diff_density_min -2.152
_refine_diff_density_rms 0.175
_refine_ls_extinction_method none
_refine_ls_goodness_of_fit_ref 1.067
_refine_ls_hydrogen_treatment constr
_refine_ls_matrix_type full
_refine_ls_number_parameters 600
_refine_ls_number_reflns 9359
_refine_ls_number_restraints 0
_refine_ls_restrained_S_all 1.067
_refine_ls_R_factor_all 0.0877
_refine_ls_R_factor_gt 0.0550
_refine_ls_shift/su_max 0.003
_refine_ls_shift/su_mean 0.000
_refine_ls_structure_factor_coef Fsqd
_refine_ls_weighting_details 'calc w=1/[\s^2^(Fo^2^)+(0.0917P)^2^+6.4073P] where P=(Fo^2^+2Fc^2^)/3'
_refine_ls_weighting_scheme calc
_refine_ls_wR_factor_gt 0.1374
_refine_ls_wR_factor_ref 0.1591
_reflns_number_gt 6679
_reflns_number_total 9359
_reflns_threshold_expression >2sigma(I)
_cod_data_source_file ja0640851si20060609_054913.cif
_cod_data_source_block dl41
_cod_depositor_comments
;
The following automatic conversions were performed:

'_exptl_crystal_density_meas' value 'n/a' was changed to '?' - the
value is perceived as not measured.

Automatic conversion script
Id: cif_fix_values 3008 2015-01-20 13:52:24Z robertas 
;
_cod_original_formula_sum 'C94 H136 La4 O8 4(C6H6)'
_cod_database_code 4111036

loop_
_symmetry_equiv_pos_as_xyz
'x, y, z'
'-x, -y, -z'

loop_
_atom_site_label
_atom_site_type_symbol
_atom_site_fract_x
_atom_site_fract_y
_atom_site_fract_z
_atom_site_U_iso_or_equiv
_atom_site_adp_type
_atom_site_occupancy
_atom_site_symmetry_multiplicity
_atom_site_calc_flag
_atom_site_refinement_flags
_atom_site_disorder_assembly
_atom_site_disorder_group
La1 La -0.34314(3) -0.11855(3) 0.09831(3) 0.02368(15) Uani 1 1 d . . .
La2 La 0.01200(3) 0.36140(3) 0.24712(3) 0.02286(14) Uani 1 1 d . . .
O1 O -0.1660(4) 0.0320(4) 0.1780(4) 0.0326(13) Uani 1 1 d . . .
O2 O -0.1209(4) 0.1972(4) 0.1804(4) 0.0347(13) Uani 1 1 d . . .
O3 O -0.4625(4) 0.1299(4) -0.0067(4) 0.0340(13) Uani 1 1 d . . .
O4 O 0.1664(5) 0.2954(4) 0.2771(4) 0.0403(14) Uani 1 1 d . . .
C1 C -0.2532(7) -0.1324(6) 0.2917(5) 0.0311(18) Uani 1 1 d . . .
C2 C -0.3469(7) -0.1060(6) 0.2732(6) 0.0295(18) Uani 1 1 d . . .
C3 C -0.4433(6) -0.1892(6) 0.2168(6) 0.0307(18) Uani 1 1 d . . .
C4 C -0.4120(6) -0.2699(6) 0.1980(5) 0.0269(17) Uani 1 1 d . . .
C5 C -0.2937(6) -0.2327(6) 0.2451(6) 0.0298(18) Uani 1 1 d . . .
C6 C -0.1335(7) -0.0686(7) 0.3558(6) 0.046(2) Uani 1 1 d . . .
H6A H -0.1293 -0.0302 0.4100 0.069 Uiso 1 1 calc R . .
H6B H -0.1017 -0.0219 0.3219 0.069 Uiso 1 1 calc R . .
H6C H -0.0915 -0.1120 0.3774 0.069 Uiso 1 1 calc R . .
C7 C -0.3435(8) -0.0071(6) 0.3129(6) 0.045(2) Uani 1 1 d . . .
H7A H -0.4046 -0.0203 0.3304 0.067 Uiso 1 1 calc R . .
H7B H -0.3515 0.0356 0.2654 0.067 Uiso 1 1 calc R . .
H7C H -0.2723 0.0274 0.3683 0.067 Uiso 1 1 calc R . .
C8 C -0.5613(7) -0.1992(7) 0.1890(6) 0.040(2) Uani 1 1 d . . .
H8A H -0.5850 -0.2279 0.2356 0.061 Uiso 1 1 calc R . .
H8B H -0.6102 -0.2436 0.1275 0.061 Uiso 1 1 calc R . .
H8C H -0.5656 -0.1327 0.1858 0.061 Uiso 1 1 calc R . .
C9 C -0.4915(7) -0.3751(6) 0.1485(6) 0.040(2) Uani 1 1 d . . .
H9A H -0.5380 -0.4025 0.1805 0.060 Uiso 1 1 calc R . .
H9B H -0.4497 -0.4173 0.1491 0.060 Uiso 1 1 calc R . .
H9C H -0.5390 -0.3745 0.0835 0.060 Uiso 1 1 calc R . .
C10 C -0.2231(7) -0.2945(7) 0.2593(7) 0.043(2) Uani 1 1 d . . .
H10A H -0.1938 -0.3032 0.3247 0.064 Uiso 1 1 calc R . .
H10B H -0.1611 -0.2599 0.2446 0.064 Uiso 1 1 calc R . .
H10C H -0.2686 -0.3607 0.2179 0.064 Uiso 1 1 calc R . .
C11 C -0.2537(7) -0.0980(6) -0.0320(6) 0.0308(18) Uani 1 1 d . . .
C12 C -0.3700(7) -0.1413(6) -0.0886(5) 0.0307(19) Uani 1 1 d . . .
C13 C -0.4109(6) -0.2405(6) -0.0751(6) 0.0300(18) Uani 1 1 d . . .
C14 C -0.3191(6) -0.2601(6) -0.0099(5) 0.0268(17) Uani 1 1 d . . .
C15 C -0.2229(6) -0.1726(6) 0.0170(5) 0.0262(17) Uani 1 1 d . . .
C16 C -0.1747(8) 0.0052(6) -0.0278(7) 0.045(2) Uani 1 1 d . . .
H16A H -0.1374 -0.0005 -0.0665 0.067 Uiso 1 1 calc R . .
H16B H -0.1189 0.0347 0.0372 0.067 Uiso 1 1 calc R . .
H16C H -0.2164 0.0485 -0.0514 0.067 Uiso 1 1 calc R . .
C17 C -0.4382(8) -0.0899(7) -0.1551(6) 0.047(2) Uani 1 1 d . . .
H17A H -0.4298 -0.0925 -0.2132 0.070 Uiso 1 1 calc R . .
H17B H -0.4121 -0.0194 -0.1257 0.070 Uiso 1 1 calc R . .
H17C H -0.5168 -0.1245 -0.1695 0.070 Uiso 1 1 calc R . .
C18 C -0.5289(7) -0.3166(7) -0.1263(7) 0.048(2) Uani 1 1 d . . .
H18A H -0.5427 -0.3445 -0.1890 0.071 Uiso 1 1 calc R . .
H18B H -0.5807 -0.2837 -0.1318 0.071 Uiso 1 1 calc R . .
H18C H -0.5399 -0.3711 -0.0913 0.071 Uiso 1 1 calc R . .
C19 C -0.3277(7) -0.3635(6) 0.0122(6) 0.036(2) Uani 1 1 d . . .
H19A H -0.3565 -0.4113 -0.0459 0.054 Uiso 1 1 calc R . .
H19B H -0.3783 -0.3855 0.0413 0.054 Uiso 1 1 calc R . .
H19C H -0.2538 -0.3607 0.0554 0.054 Uiso 1 1 calc R . .
C20 C -0.1047(6) -0.1572(6) 0.0827(6) 0.038(2) Uani 1 1 d . . .
H20A H -0.0631 -0.1569 0.0465 0.057 Uiso 1 1 calc R . .
H20B H -0.1048 -0.2121 0.1181 0.057 Uiso 1 1 calc R . .
H20C H -0.0693 -0.0927 0.1264 0.057 Uiso 1 1 calc R . .
C21 C -0.0429(7) 0.4420(6) 0.3752(6) 0.0315(18) Uani 1 1 d . . .
C22 C -0.0789(7) 0.3384(6) 0.3747(6) 0.0339(19) Uani 1 1 d . . .
C23 C 0.0167(8) 0.3142(6) 0.4162(6) 0.036(2) Uani 1 1 d . . .
C24 C 0.1129(7) 0.4045(6) 0.4434(5) 0.0330(19) Uani 1 1 d . . .
C25 C 0.0751(6) 0.4834(5) 0.4169(5) 0.0272(17) Uani 1 1 d . . .
C26 C -0.1185(8) 0.5017(8) 0.3464(7) 0.050(2) Uani 1 1 d . . .
H26A H -0.1611 0.4910 0.3830 0.074 Uiso 1 1 calc R . .
H26B H -0.1699 0.4787 0.2796 0.074 Uiso 1 1 calc R . .
H26C H -0.0729 0.5736 0.3583 0.074 Uiso 1 1 calc R . .
C27 C -0.1979(8) 0.2652(7) 0.3395(7) 0.054(3) Uani 1 1 d . . .
H27A H -0.2109 0.2421 0.3926 0.081 Uiso 1 1 calc R . .
H27B H -0.2116 0.2073 0.2959 0.081 Uiso 1 1 calc R . .
H27C H -0.2485 0.2987 0.3071 0.081 Uiso 1 1 calc R . .
C28 C 0.0161(10) 0.2105(7) 0.4336(7) 0.059(3) Uani 1 1 d . . .
H28A H -0.0153 0.1900 0.4779 0.089 Uiso 1 1 calc R . .
H28B H 0.0925 0.2130 0.4600 0.089 Uiso 1 1 calc R . .
H28C H -0.0293 0.1618 0.3743 0.089 Uiso 1 1 calc R . .
C29 C 0.2317(8) 0.4154(8) 0.4942(6) 0.053(3) Uani 1 1 d . . .
H29A H 0.2620 0.4466 0.5600 0.080 Uiso 1 1 calc R . .
H29B H 0.2751 0.4579 0.4652 0.080 Uiso 1 1 calc R . .
H29C H 0.2359 0.3488 0.4906 0.080 Uiso 1 1 calc R . .
C30 C 0.1508(8) 0.5927(6) 0.4412(6) 0.043(2) Uani 1 1 d . . .
H30A H 0.2030 0.6104 0.5079 0.064 Uiso 1 1 calc R . .
H30B H 0.1063 0.6345 0.4275 0.064 Uiso 1 1 calc R . .
H30C H 0.1925 0.6045 0.4038 0.064 Uiso 1 1 calc R . .
C31 C -0.0941(6) 0.4399(6) 0.0947(6) 0.0282(17) Uani 1 1 d . . .
C32 C -0.0541(6) 0.3770(5) 0.0594(5) 0.0246(16) Uani 1 1 d . . .
C33 C 0.0625(6) 0.4250(5) 0.0998(5) 0.0258(17) Uani 1 1 d . . .
C34 C 0.0969(6) 0.5145(5) 0.1612(5) 0.0257(17) Uani 1 1 d . . .
C35 C -0.0024(6) 0.5243(5) 0.1563(5) 0.0257(17) Uani 1 1 d . . .
C36 C -0.2153(7) 0.4168(7) 0.0669(7) 0.040(2) Uani 1 1 d . . .
H36A H -0.2498 0.4319 0.0045 0.060 Uiso 1 1 calc R . .
H36B H -0.2222 0.4582 0.1124 0.060 Uiso 1 1 calc R . .
H36C H -0.2529 0.3454 0.0658 0.060 Uiso 1 1 calc R . .
C37 C -0.1219(7) 0.2810(6) -0.0119(6) 0.036(2) Uani 1 1 d . . .
H37A H -0.1358 0.2961 -0.0746 0.055 Uiso 1 1 calc R . .
H37B H -0.1930 0.2483 -0.0094 0.055 Uiso 1 1 calc R . .
H37C H -0.0812 0.2360 0.0016 0.055 Uiso 1 1 calc R . .
C38 C 0.1371(7) 0.3881(6) 0.0731(6) 0.0348(19) Uani 1 1 d . . .
H38A H 0.1199 0.3913 0.0073 0.052 Uiso 1 1 calc R . .
H38B H 0.1241 0.3184 0.0818 0.052 Uiso 1 1 calc R . .
H38C H 0.2153 0.4309 0.1130 0.052 Uiso 1 1 calc R . .
C39 C 0.2130(7) 0.5895(6) 0.2170(6) 0.037(2) Uani 1 1 d . . .
H39A H 0.2538 0.5983 0.1790 0.056 Uiso 1 1 calc R . .
H39B H 0.2505 0.5653 0.2733 0.056 Uiso 1 1 calc R . .
H39C H 0.2109 0.6542 0.2354 0.056 Uiso 1 1 calc R . .
C40 C -0.0055(7) 0.6188(6) 0.1972(6) 0.0343(19) Uani 1 1 d . . .
H40A H 0.0083 0.6710 0.1604 0.051 Uiso 1 1 calc R . .
H40B H 0.0520 0.6428 0.2623 0.051 Uiso 1 1 calc R . .
H40C H -0.0789 0.6039 0.1954 0.051 Uiso 1 1 calc R . .
C41 C -0.1931(6) 0.1070(5) 0.1540(5) 0.0248(17) Uani 1 1 d . . .
C42 C -0.3074(6) 0.0850(6) 0.0957(6) 0.0304(18) Uani 1 1 d . . .
C43 C -0.3825(6) 0.1130(5) 0.0440(5) 0.0274(17) Uani 1 1 d . . .
C44 C 0.1450(8) 0.1898(7) 0.2706(8) 0.054(3) Uani 1 1 d . . .
H44A H 0.0642 0.1489 0.2367 0.065 Uiso 1 1 calc R . .
H44B H 0.1745 0.1729 0.3337 0.065 Uiso 1 1 calc R . .
C45 C 0.2051(10) 0.1716(8) 0.2169(8) 0.063(3) Uani 1 1 d . . .
H45A H 0.1549 0.1514 0.1489 0.075 Uiso 1 1 calc R . .
H45B H 0.2331 0.1178 0.2378 0.075 Uiso 1 1 calc R . .
C46 C 0.3018(8) 0.2716(8) 0.2379(7) 0.055(3) Uani 1 1 d . . .
H46A H 0.3000 0.2943 0.1793 0.067 Uiso 1 1 calc R . .
H46B H 0.3742 0.2657 0.2744 0.067 Uiso 1 1 calc R . .
C47 C 0.2822(8) 0.3443(8) 0.2956(7) 0.048(2) Uani 1 1 d . . .
H47A H 0.3320 0.3550 0.3633 0.058 Uiso 1 1 calc R . .
H47B H 0.2959 0.4103 0.2756 0.058 Uiso 1 1 calc R . .
C48 C 0.3214(9) 0.8666(8) 0.3748(7) 0.061(3) Uani 1 1 d . . .
H48A H 0.3889 0.8568 0.3907 0.073 Uiso 1 1 calc R . .
C49 C 0.2812(10) 0.8609(8) 0.4371(8) 0.064(3) Uani 1 1 d . . .
H49A H 0.3178 0.8453 0.4964 0.077 Uiso 1 1 calc R . .
C50 C 0.1844(10) 0.8783(8) 0.4135(8) 0.066(3) Uani 1 1 d . . .
H50A H 0.1561 0.8769 0.4584 0.079 Uiso 1 1 calc R . .
C51 C 0.1296(8) 0.8971(8) 0.3290(8) 0.060(3) Uani 1 1 d . . .
H51A H 0.0624 0.9073 0.3136 0.072 Uiso 1 1 calc R . .
C52 C 0.1717(8) 0.9013(8) 0.2652(7) 0.052(3) Uani 1 1 d . . .
H52A H 0.1335 0.9147 0.2051 0.063 Uiso 1 1 calc R . .
C53 C 0.2677(8) 0.8866(7) 0.2872(7) 0.051(2) Uani 1 1 d . . .
H53A H 0.2974 0.8899 0.2431 0.061 Uiso 1 1 calc R . .
C54 C -0.523(2) -0.3487(19) 0.462(2) 0.052(6) Uiso 0.50 1 d P A 1
H54A H -0.5687 -0.4184 0.4432 0.063 Uiso 0.50 1 calc PR A 1
C55 C -0.456(3) -0.308(3) 0.422(2) 0.074(9) Uiso 0.50 1 d P A 1
H55A H -0.4567 -0.3463 0.3714 0.088 Uiso 0.50 1 calc PR A 1
C56 C -0.384(3) -0.205(3) 0.457(2) 0.070(8) Uiso 0.50 1 d P A 1
H56A H -0.3309 -0.1741 0.4341 0.084 Uiso 0.50 1 calc PR A 1
C57 C -0.391(2) -0.147(2) 0.532(2) 0.058(8) Uiso 0.50 1 d P A 1
H57A H -0.3462 -0.0769 0.5553 0.070 Uiso 0.50 1 calc PR A 1
C58 C -0.459(3) -0.193(2) 0.5613(17) 0.052(6) Uiso 0.50 1 d P A 1
H58A H -0.4643 -0.1569 0.6091 0.063 Uiso 0.50 1 calc PR A 1
C59 C -0.527(2) -0.293(3) 0.529(2) 0.052(6) Uiso 0.50 1 d P A 1
H59A H -0.5773 -0.3231 0.5548 0.063 Uiso 0.50 1 calc PR A 1
C54B C -0.484(3) -0.341(3) 0.430(2) 0.073(9) Uiso 0.50 1 d P B 2
H54B H -0.5090 -0.4041 0.3920 0.088 Uiso 0.50 1 calc PR B 2
C55B C -0.4023(19) -0.256(2) 0.4292(14) 0.038(4) Uiso 0.50 1 d P B 2
H55B H -0.3709 -0.2587 0.3872 0.046 Uiso 0.50 1 calc PR B 2
C56B C -0.3661(19) -0.167(2) 0.4879(19) 0.047(6) Uiso 0.50 1 d P B 2
H56B H -0.3073 -0.1111 0.4874 0.057 Uiso 0.50 1 calc PR B 2
C57B C -0.412(4) -0.155(3) 0.551(3) 0.081(12) Uiso 0.50 1 d P B 2
H57B H -0.3845 -0.0926 0.5920 0.097 Uiso 0.50 1 calc PR B 2
C58B C -0.498(3) -0.238(4) 0.547(2) 0.073(8) Uiso 0.50 1 d P B 2
H58B H -0.5341 -0.2307 0.5845 0.088 Uiso 0.50 1 calc PR B 2
C59B C -0.533(3) -0.325(3) 0.497(3) 0.076(9) Uiso 0.50 1 d P B 2
H59B H -0.5893 -0.3807 0.5012 0.091 Uiso 0.50 1 calc PR B 2

loop_
_atom_site_aniso_label
_atom_site_aniso_U_11
_atom_site_aniso_U_22
_atom_site_aniso_U_33
_atom_site_aniso_U_23
_atom_site_aniso_U_13
_atom_site_aniso_U_12
La1 0.0230(3) 0.0263(3) 0.0358(3) 0.0096(2) 0.0183(2) 0.0188(2)
La2 0.0244(3) 0.0246(3) 0.0313(3) 0.00806(19) 0.0179(2) 0.0158(2)
O1 0.032(3) 0.031(3) 0.048(3) 0.009(3) 0.022(3) 0.021(3)
O2 0.033(3) 0.036(3) 0.038(3) 0.005(3) 0.017(3) 0.016(3)
O3 0.022(3) 0.048(3) 0.047(3) 0.010(3) 0.018(3) 0.028(3)
O4 0.041(3) 0.054(4) 0.053(4) 0.017(3) 0.028(3) 0.039(3)
C1 0.034(4) 0.033(4) 0.033(4) 0.013(4) 0.016(4) 0.019(4)
C2 0.037(5) 0.026(4) 0.042(5) 0.013(4) 0.026(4) 0.020(4)
C3 0.030(4) 0.035(5) 0.051(5) 0.015(4) 0.029(4) 0.024(4)
C4 0.029(4) 0.029(4) 0.035(4) 0.010(3) 0.019(4) 0.019(3)
C5 0.032(4) 0.035(4) 0.040(5) 0.016(4) 0.022(4) 0.025(4)
C6 0.041(5) 0.046(5) 0.044(5) 0.012(4) 0.010(4) 0.018(4)
C7 0.067(6) 0.039(5) 0.047(6) 0.009(4) 0.030(5) 0.035(5)
C8 0.028(4) 0.053(6) 0.055(6) 0.020(5) 0.027(4) 0.023(4)
C9 0.037(5) 0.034(5) 0.057(6) 0.008(4) 0.027(4) 0.013(4)
C10 0.044(5) 0.053(6) 0.057(6) 0.025(5) 0.029(5) 0.037(5)
C11 0.036(5) 0.033(4) 0.043(5) 0.006(4) 0.030(4) 0.019(4)
C12 0.044(5) 0.044(5) 0.032(4) 0.014(4) 0.028(4) 0.034(4)
C13 0.024(4) 0.034(4) 0.038(5) 0.000(4) 0.017(4) 0.016(4)
C14 0.026(4) 0.030(4) 0.039(5) 0.011(3) 0.021(4) 0.019(3)
C15 0.022(4) 0.033(4) 0.037(4) 0.008(3) 0.018(3) 0.020(3)
C16 0.066(6) 0.032(5) 0.068(6) 0.015(4) 0.052(6) 0.027(5)
C17 0.069(7) 0.057(6) 0.042(5) 0.025(5) 0.029(5) 0.050(5)
C18 0.031(5) 0.063(6) 0.053(6) -0.003(5) 0.019(4) 0.024(5)
C19 0.033(5) 0.031(4) 0.053(5) 0.008(4) 0.019(4) 0.022(4)
C20 0.022(4) 0.039(5) 0.054(6) -0.002(4) 0.016(4) 0.015(4)
C21 0.032(4) 0.039(5) 0.036(5) 0.009(4) 0.022(4) 0.019(4)
C22 0.040(5) 0.035(5) 0.034(5) 0.006(4) 0.026(4) 0.011(4)
C23 0.056(6) 0.031(5) 0.040(5) 0.015(4) 0.034(4) 0.023(4)
C24 0.037(5) 0.049(5) 0.023(4) 0.007(4) 0.016(4) 0.024(4)
C25 0.034(4) 0.026(4) 0.033(4) 0.008(3) 0.023(4) 0.014(4)
C26 0.052(6) 0.074(7) 0.057(6) 0.026(5) 0.039(5) 0.044(5)
C27 0.052(6) 0.052(6) 0.063(7) -0.002(5) 0.040(5) 0.007(5)
C28 0.098(9) 0.049(6) 0.059(7) 0.027(5) 0.052(6) 0.038(6)
C29 0.047(6) 0.080(7) 0.039(5) 0.005(5) 0.012(5) 0.040(6)
C30 0.051(6) 0.034(5) 0.044(5) 0.003(4) 0.024(5) 0.012(4)
C31 0.032(4) 0.031(4) 0.039(5) 0.016(4) 0.023(4) 0.023(4)
C32 0.029(4) 0.027(4) 0.027(4) 0.016(3) 0.015(3) 0.017(3)
C33 0.031(4) 0.026(4) 0.040(5) 0.015(3) 0.026(4) 0.020(3)
C34 0.031(4) 0.027(4) 0.039(5) 0.020(3) 0.027(4) 0.018(3)
C35 0.035(4) 0.025(4) 0.031(4) 0.010(3) 0.019(4) 0.022(4)
C36 0.032(5) 0.041(5) 0.059(6) 0.013(4) 0.027(4) 0.019(4)
C37 0.045(5) 0.036(5) 0.039(5) 0.014(4) 0.023(4) 0.023(4)
C38 0.041(5) 0.047(5) 0.042(5) 0.019(4) 0.030(4) 0.031(4)
C39 0.033(5) 0.032(5) 0.054(6) 0.010(4) 0.025(4) 0.013(4)
C40 0.040(5) 0.040(5) 0.048(5) 0.017(4) 0.031(4) 0.030(4)
C41 0.034(4) 0.025(4) 0.029(4) 0.011(3) 0.022(4) 0.016(4)
C42 0.032(4) 0.030(4) 0.042(5) 0.011(4) 0.018(4) 0.024(4)
C43 0.030(4) 0.023(4) 0.039(5) 0.000(3) 0.022(4) 0.014(4)
C44 0.051(6) 0.053(6) 0.080(8) 0.023(5) 0.037(6) 0.037(5)
C45 0.091(9) 0.071(7) 0.061(7) 0.015(6) 0.041(6) 0.062(7)
C46 0.058(6) 0.094(8) 0.050(6) 0.020(6) 0.033(5) 0.060(7)
C47 0.042(5) 0.066(7) 0.056(6) 0.007(5) 0.028(5) 0.035(5)
C48 0.066(7) 0.085(8) 0.063(7) 0.020(6) 0.033(6) 0.059(7)
C49 0.078(8) 0.065(7) 0.056(7) 0.023(6) 0.026(6) 0.039(6)
C50 0.076(8) 0.070(8) 0.061(7) 0.010(6) 0.048(7) 0.016(6)
C51 0.040(6) 0.077(8) 0.074(8) 0.008(6) 0.033(6) 0.025(6)
C52 0.046(6) 0.057(6) 0.058(6) 0.018(5) 0.026(5) 0.021(5)
C53 0.057(6) 0.061(6) 0.064(7) 0.024(5) 0.043(6) 0.035(5)

loop_
_atom_type_symbol
_atom_type_description
_atom_type_scat_dispersion_real
_atom_type_scat_dispersion_imag
_atom_type_scat_source
C C 0.0033 0.0016 'International Tables Vol C Tables 4.2.6.8 and 6.1.1.4'
H H 0.0000 0.0000 'International Tables Vol C Tables 4.2.6.8 and 6.1.1.4'
O O 0.0106 0.0060 'International Tables Vol C Tables 4.2.6.8 and 6.1.1.4'
La La -0.2871 2.4523 'International Tables Vol C Tables 4.2.6.8 and 6.1.1.4'

loop_
_geom_angle_atom_site_label_1
_geom_angle_atom_site_label_2
_geom_angle_atom_site_label_3
_geom_angle
_geom_angle_site_symmetry_1
_geom_angle_site_symmetry_3
Cnt1 La1 O1 98.4 . .
Cnt1 La1 C41 109.5 . .
Cnt1 La1 C42 118.0 . .
Cnt1 La1 O3 102.1 2_455 .
Cnt2 La1 O1 99.6 . .
Cnt2 La1 C41 103.7 . .
Cnt2 La1 C42 106.3 . .
Cnt2 La1 O3 97.9 2_455 .
Cnt1 La1 Cnt2 133.9 . .
O3 La1 O1 130.15(17) 2_455 .
O3 La1 C42 79.2(2) 2_455 .
O1 La1 C42 51.13(19) . .
O3 La1 C15 123.3(2) 2_455 .
O1 La1 C15 82.14(19) . .
C42 La1 C15 108.6(2) . .
O3 La1 C2 95.3(2) 2_455 .
O1 La1 C2 84.5(2) . .
C42 La1 C2 92.8(2) . .
C15 La1 C2 138.1(2) . .
O3 La1 C11 104.7(2) 2_455 .
O1 La1 C11 76.6(2) . .
C42 La1 C11 83.4(2) . .
C15 La1 C11 29.4(2) . .
C2 La1 C11 158.5(2) . .
O3 La1 C3 77.0(2) 2_455 .
O1 La1 C3 113.2(2) . .
C42 La1 C3 110.4(2) . .
C15 La1 C3 138.8(2) . .
C2 La1 C3 28.7(2) . .
C11 La1 C3 166.0(2) . .
O3 La1 C14 104.9(2) 2_455 .
O1 La1 C14 110.59(19) . .
C42 La1 C14 131.1(2) . .
C15 La1 C14 28.9(2) . .
C2 La1 C14 133.9(2) . .
C11 La1 C14 48.0(2) . .
C3 La1 C14 118.0(2) . .
O3 La1 C12 77.6(2) 2_455 .
O1 La1 C12 101.8(2) . .
C42 La1 C12 88.2(2) . .
C15 La1 C12 47.8(2) . .
C2 La1 C12 172.5(2) . .
C11 La1 C12 28.9(2) . .
C3 La1 C12 144.8(2) . .
C14 La1 C12 47.6(2) . .
O3 La1 C13 77.58(19) 2_455 .
O1 La1 C13 124.2(2) . .
C42 La1 C13 116.0(2) . .
C15 La1 C13 47.8(2) . .
C2 La1 C13 147.8(2) . .
C11 La1 C13 47.8(2) . .
C3 La1 C13 120.7(2) . .
C14 La1 C13 29.1(2) . .
C12 La1 C13 28.7(2) . .
O3 La1 C1 123.0(2) 2_455 .
O1 La1 C1 74.2(2) . .
C42 La1 C1 105.6(2) . .
C15 La1 C1 109.0(2) . .
C2 La1 C1 29.2(2) . .
C11 La1 C1 132.2(2) . .
C3 La1 C1 47.6(2) . .
C14 La1 C1 111.3(2) . .
C12 La1 C1 156.5(2) . .
C13 La1 C1 136.9(2) . .
O3 La1 C4 91.6(2) 2_455 .
O1 La1 C4 121.6(2) . .
C42 La1 C4 139.0(2) . .
C15 La1 C4 109.7(2) . .
C2 La1 C4 47.9(2) . .
C11 La1 C4 137.3(2) . .
C3 La1 C4 29.3(2) . .
C14 La1 C4 89.9(2) . .
C12 La1 C4 129.1(2) . .
C13 La1 C4 100.5(2) . .
C1 La1 C4 47.5(2) . .
O3 La1 C5 120.0(2) 2_455 .
O1 La1 C5 96.2(2) . .
C42 La1 C5 134.1(2) . .
C15 La1 C5 94.8(2) . .
C2 La1 C5 47.5(2) . .
C11 La1 C5 123.9(2) . .
C3 La1 C5 47.5(2) . .
C14 La1 C5 86.9(2) . .
C12 La1 C5 134.4(2) . .
C13 La1 C5 109.1(2) . .
C1 La1 C5 28.5(2) . .
C4 La1 C5 28.7(2) . .
O3 La1 C41 106.57(19) 2_455 .
O1 La1 C41 23.70(18) . .
C42 La1 C41 27.4(2) . .
C15 La1 C41 94.5(2) . .
C2 La1 C41 88.6(2) . .
C11 La1 C41 78.3(2) . .
C3 La1 C41 114.8(2) . .
C14 La1 C41 122.9(2) . .
C12 La1 C41 95.7(2) . .
C13 La1 C41 123.6(2) . .
C1 La1 C41 89.0(2) . .
C4 La1 C41 134.7(2) . .
C5 La1 C41 115.2(2) . .
Cnt3 La2 O2 104.3 . .
Cnt3 La2 O4 105.2 . .
Cnt4 La2 O2 107.0 . .
Cnt4 La2 O4 106.4 . .
Cnt3 La2 Cnt4 135.0 . .
O2 La2 O4 89.62(19) . .
O2 La2 C23 85.6(2) . .
O4 La2 C23 88.0(2) . .
O2 La2 C31 93.2(2) . .
O4 La2 C31 129.0(2) . .
C23 La2 C31 143.0(2) . .
O2 La2 C32 81.9(2) . .
O4 La2 C32 101.3(2) . .
C23 La2 C32 164.4(2) . .
C31 La2 C32 29.7(2) . .
O2 La2 C22 81.6(2) . .
O4 La2 C22 117.0(2) . .
C23 La2 C22 29.5(2) . .
C31 La2 C22 113.8(2) . .
C32 La2 C22 137.9(2) . .
O2 La2 C24 114.4(2) . .
O4 La2 C24 81.5(2) . .
C23 La2 C24 29.6(2) . .
C31 La2 C24 140.2(2) . .
C32 La2 C24 163.6(2) . .
C22 La2 C24 48.7(2) . .
O2 La2 C35 122.1(2) . .
O4 La2 C35 122.9(2) . .
C23 La2 C35 135.2(2) . .
C31 La2 C35 29.0(2) . .
C32 La2 C35 48.4(2) . .
C22 La2 C35 113.9(2) . .
C24 La2 C35 116.6(2) . .
O2 La2 C34 129.8(2) . .
O4 La2 C34 93.2(2) . .
C23 La2 C34 144.5(2) . .
C31 La2 C34 48.5(2) . .
C32 La2 C34 48.5(2) . .
C22 La2 C34 138.0(2) . .
C24 La2 C34 115.6(2) . .
C35 La2 C34 29.7(2) . .
O2 La2 C25 129.4(2) . .
O4 La2 C25 105.8(2) . .
C23 La2 C25 48.3(2) . .
C31 La2 C25 111.0(2) . .
C32 La2 C25 137.7(2) . .
C22 La2 C25 48.2(2) . .
C24 La2 C25 29.2(2) . .
C35 La2 C25 89.5(2) . .
C34 La2 C25 97.8(2) . .
O2 La2 C33 103.1(2) . .
O4 La2 C33 81.72(19) . .
C23 La2 C33 166.4(2) . .
C31 La2 C33 48.1(2) . .
C32 La2 C33 29.1(2) . .
C22 La2 C33 161.0(2) . .
C24 La2 C33 138.6(2) . .
C35 La2 C33 47.9(2) . .
C34 La2 C33 28.9(2) . .
C25 La2 C33 126.4(2) . .
O2 La2 C21 106.8(2) . .
O4 La2 C21 129.7(2) . .
C23 La2 C21 48.1(2) . .
C31 La2 C21 97.9(2) . .
C32 La2 C21 127.5(2) . .
C22 La2 C21 28.9(2) . .
C24 La2 C21 48.3(2) . .
C35 La2 C21 88.2(2) . .
C34 La2 C21 109.2(2) . .
C25 La2 C21 29.3(2) . .
C33 La2 C21 135.7(2) . .
C41 O1 La1 104.8(5) . .
C41 O2 La2 173.0(5) . .
C43 O3 La1 162.8(5) . 2_455
C44 O4 C47 105.7(6) . .
C44 O4 La2 121.5(5) . .
C47 O4 La2 132.7(5) . .
C5 C1 C2 107.6(7) . .
C5 C1 C6 125.8(7) . .
C2 C1 C6 126.4(7) . .
C5 C1 La1 76.7(4) . .
C2 C1 La1 73.6(4) . .
C6 C1 La1 119.5(5) . .
C3 C2 C1 108.3(6) . .
C3 C2 C7 125.5(7) . .
C1 C2 C7 126.1(8) . .
C3 C2 La1 76.0(5) . .
C1 C2 La1 77.2(4) . .
C7 C2 La1 116.2(5) . .
C2 C3 C4 108.7(6) . .
C2 C3 C8 126.5(7) . .
C4 C3 C8 124.4(7) . .
C2 C3 La1 75.3(4) . .
C4 C3 La1 77.2(4) . .
C8 C3 La1 119.5(5) . .
C5 C4 C3 106.5(7) . .
C5 C4 C9 128.1(7) . .
C3 C4 C9 125.0(7) . .
C5 C4 La1 76.1(4) . .
C3 C4 La1 73.4(4) . .
C9 C4 La1 121.6(5) . .
C1 C5 C4 108.9(6) . .
C1 C5 C10 124.2(7) . .
C4 C5 C10 126.0(7) . .
C1 C5 La1 74.8(4) . .
C4 C5 La1 75.2(4) . .
C10 C5 La1 125.2(5) . .
C12 C11 C15 107.1(7) . .
C12 C11 C16 127.0(8) . .
C15 C11 C16 125.7(7) . .
C12 C11 La1 76.2(4) . .
C15 C11 La1 74.7(4) . .
C16 C11 La1 117.8(5) . .
C13 C12 C11 108.7(7) . .
C13 C12 C17 125.9(8) . .
C11 C12 C17 125.4(8) . .
C13 C12 La1 75.7(4) . .
C11 C12 La1 74.8(4) . .
C17 C12 La1 117.3(5) . .
C12 C13 C14 107.8(7) . .
C12 C13 C18 126.7(8) . .
C14 C13 C18 125.3(8) . .
C12 C13 La1 75.6(4) . .
C14 C13 La1 75.0(4) . .
C18 C13 La1 119.4(5) . .
C15 C14 C13 107.9(6) . .
C15 C14 C19 128.3(7) . .
C13 C14 C19 123.2(7) . .
C15 C14 La1 74.7(4) . .
C13 C14 La1 75.9(4) . .
C19 C14 La1 122.2(5) . .
C14 C15 C11 108.4(6) . .
C14 C15 C20 127.8(7) . .
C11 C15 C20 123.8(7) . .
C14 C15 La1 76.4(4) . .
C11 C15 La1 75.9(4) . .
C20 C15 La1 116.0(5) . .
C22 C21 C25 108.6(7) . .
C22 C21 C26 125.1(8) . .
C25 C21 C26 126.0(8) . .
C22 C21 La2 74.9(4) . .
C25 C21 La2 75.3(4) . .
C26 C21 La2 121.7(5) . .
C21 C22 C23 107.8(7) . .
C21 C22 C27 126.6(8) . .
C23 C22 C27 125.6(8) . .
C21 C22 La2 76.2(4) . .
C23 C22 La2 74.5(4) . .
C27 C22 La2 116.9(5) . .
C22 C23 C24 108.3(7) . .
C22 C23 C28 125.5(8) . .
C24 C23 C28 126.1(8) . .
C22 C23 La2 76.0(5) . .
C24 C23 La2 76.2(4) . .
C28 C23 La2 116.8(5) . .
C25 C24 C23 107.1(7) . .
C25 C24 C29 126.0(8) . .
C23 C24 C29 126.8(8) . .
C25 C24 La2 75.7(4) . .
C23 C24 La2 74.1(4) . .
C29 C24 La2 118.0(5) . .
C24 C25 C21 108.1(7) . .
C24 C25 C30 123.9(7) . .
C21 C25 C30 127.6(7) . .
C24 C25 La2 75.1(4) . .
C21 C25 La2 75.4(4) . .
C30 C25 La2 121.2(5) . .
C35 C31 C32 108.2(6) . .
C35 C31 C36 127.7(7) . .
C32 C31 C36 124.1(7) . .
C35 C31 La2 76.3(4) . .
C32 C31 La2 75.2(4) . .
C36 C31 La2 115.5(5) . .
C33 C32 C31 107.1(7) . .
C33 C32 C37 125.3(7) . .
C31 C32 C37 127.4(7) . .
C33 C32 La2 76.4(4) . .
C31 C32 La2 75.1(4) . .
C37 C32 La2 117.2(5) . .
C34 C33 C32 109.7(6) . .
C34 C33 C38 126.1(7) . .
C32 C33 C38 124.0(7) . .
C34 C33 La2 75.5(4) . .
C32 C33 La2 74.4(4) . .
C38 C33 La2 120.8(5) . .
C33 C34 C35 106.8(6) . .
C33 C34 C39 127.4(6) . .
C35 C34 C39 125.7(7) . .
C33 C34 La2 75.6(4) . .
C35 C34 La2 75.1(4) . .
C39 C34 La2 117.8(5) . .
C31 C35 C34 108.2(6) . .
C31 C35 C40 126.5(7) . .
C34 C35 C40 124.4(7) . .
C31 C35 La2 74.7(4) . .
C34 C35 La2 75.2(4) . .
C40 C35 La2 124.7(5) . .
O2 C41 O1 121.8(7) . .
O2 C41 C42 121.5(6) . .
O1 C41 C42 116.7(7) . .
O2 C41 La1 173.1(5) . .
O1 C41 La1 51.5(4) . .
C42 C41 La1 65.2(4) . .
C43 C42 C41 149.6(8) . .
C43 C42 La1 122.2(6) . .
C41 C42 La1 87.3(4) . .
O3 C43 C42 173.2(8) . .
O4 C44 C45 104.2(8) . .
C44 C45 C46 105.7(8) . .
C45 C46 C47 103.6(8) . .
O4 C47 C46 105.0(8) . .
C49 C48 C53 121.7(10) . .
C48 C49 C50 118.3(10) . .
C51 C50 C49 121.6(10) . .
C50 C51 C52 119.1(10) . .
C53 C52 C51 120.4(10) . .
C52 C53 C48 118.8(9) . .
C59 C54 C55 122(2) . .
C54 C55 C56 117(3) . .
C55 C56 C57 119(3) . .
C58 C57 C56 117(3) . .
C57 C58 C59 124(2) . .
C54 C59 C58 121(2) . .
C55B C54B C59B 115(3) . .
C56B C55B C54B 120(2) . .
C55B C56B C57B 124(2) . .
C58B C57B C56B 116(3) . .
C59B C58B C57B 124(3) . .
C58B C59B C54B 121(3) . .

loop_
_geom_bond_atom_site_label_1
_geom_bond_atom_site_label_2
_geom_bond_distance
_geom_bond_site_symmetry_2
La1 Cnt1 2.577 .
La1 Cnt2 2.555 .
La1 O3 2.490(5) 2_455
La1 O1 2.490(5) .
La1 C42 2.797(7) .
La1 C15 2.803(7) .
La1 C2 2.808(8) .
La1 C11 2.818(7) .
La1 C3 2.818(8) .
La1 C14 2.825(7) .
La1 C12 2.836(7) .
La1 C13 2.837(8) .
La1 C1 2.854(8) .
La1 C4 2.867(7) .
La1 C5 2.879(8) .
La1 C41 3.078(7) .
La2 Cnt3 2.525 .
La2 Cnt4 2.526 .
La2 O2 2.342(6) .
La2 O4 2.557(5) .
La2 C23 2.773(8) .
La2 C31 2.784(7) .
La2 C32 2.784(7) .
La2 C22 2.793(8) .
La2 C24 2.800(8) .
La2 C35 2.805(7) .
La2 C34 2.807(7) .
La2 C25 2.808(7) .
La2 C33 2.809(7) .
La2 C21 2.810(7) .
O1 C41 1.280(8) .
O2 C41 1.277(9) .
O3 C43 1.207(9) .
O3 La1 2.490(5) 2_455
O4 C44 1.435(11) .
O4 C47 1.452(10) .
C1 C5 1.411(11) .
C1 C2 1.428(10) .
C1 C6 1.504(12) .
C2 C3 1.395(11) .
C2 C7 1.517(10) .
C3 C4 1.440(10) .
C3 C8 1.505(10) .
C4 C5 1.424(11) .
C4 C9 1.496(11) .
C5 C10 1.509(10) .
C11 C12 1.413(11) .
C11 C15 1.425(11) .
C11 C16 1.508(11) .
C12 C13 1.406(11) .
C12 C17 1.516(11) .
C13 C14 1.421(10) .
C13 C18 1.509(11) .
C14 C15 1.404(11) .
C14 C19 1.511(10) .
C15 C20 1.509(10) .
C21 C22 1.399(11) .
C21 C25 1.419(11) .
C21 C26 1.532(11) .
C22 C23 1.417(12) .
C22 C27 1.510(12) .
C23 C24 1.425(12) .
C23 C28 1.520(12) .
C24 C25 1.415(11) .
C24 C29 1.496(12) .
C25 C30 1.504(11) .
C31 C35 1.399(11) .
C31 C32 1.427(10) .
C31 C36 1.506(11) .
C32 C33 1.406(10) .
C32 C37 1.498(11) .
C33 C34 1.401(10) .
C33 C38 1.526(9) .
C34 C35 1.438(10) .
C34 C39 1.494(11) .
C35 C40 1.513(10) .
C41 C42 1.419(10) .
C42 C43 1.254(11) .
C44 C45 1.505(13) .
C45 C46 1.527(15) .
C46 C47 1.538(12) .
C48 C49 1.324(15) .
C48 C53 1.383(14) .
C49 C50 1.385(16) .
C50 C51 1.341(15) .
C51 C52 1.367(14) .
C52 C53 1.358(13) .
C54 C59 1.35(4) .
C54 C55 1.35(4) .
C55 C56 1.42(4) .
C56 C57 1.50(4) .
C57 C58 1.25(4) .
C58 C59 1.37(4) .
C54B C55B 1.38(4) .
C54B C59B 1.53(5) .
C55B C56B 1.36(3) .
C56B C57B 1.44(4) .
C57B C58B 1.37(5) .
C58B C59B 1.29(4) .
